data_4104370
loop_
_publ_author_name
'Yi Wei'
'Shingo Samori'
'Sachiko Tojo'
'Mamoru Fujitsuka'
'Jin-Sheng Lin'
'Chien-Tien Chen'
'Tetsuro Majima'

_publ_section_title
;
 Emission Mechanism of Doublyortho-Linked Quinoxaline/Diphenylfluorene or
 cis-Stilbene/Fluorene Hybrid Compounds Based on the Transient Absorption
 and Emission Measurements during Pulse Radiolysis
;
_journal_name_full 'Journal of the American Chemical Society'
_journal_page_first 6698
_journal_page_last 6707
_journal_paper_doi 10.1021/ja8090005
_journal_volume 131
_journal_year 2009
_chemical_formula_moiety 'C41 H30 O2'
_chemical_formula_sum 'C41 H30 O2'
_chemical_formula_weight 554.65
_chemical_name_systematic
;
 ?
;
_space_group_IT_number 14
_symmetry_cell_setting monoclinic
_symmetry_space_group_name_Hall '-P 2yn'
_symmetry_space_group_name_H-M 'P 1 21/n 1'
_atom_sites_solution_hydrogens geom
_atom_sites_solution_primary direct
_atom_sites_solution_secondary difmap
_audit_creation_method SHELXL-97
_cell_angle_alpha 90.00
_cell_angle_beta 107.7890(10)
_cell_angle_gamma 90.00
_cell_formula_units_Z 4
_cell_length_a 16.8902(6)
_cell_length_b 9.8465(3)
_cell_length_c 17.6024(8)
_cell_measurement_reflns_used 8506
_cell_measurement_temperature 200(2)
_cell_measurement_theta_max 26.022
_cell_measurement_theta_min 2.037
_cell_volume 2787.48(18)
_computing_cell_refinement 'HKL Scalepack (Otwinowski & Minor 1997)'
_computing_data_collection 'Collect (Nonius BV, 1997-2000)'
_computing_data_reduction 'HKL Denzo and Scalepack'
_computing_molecular_graphics 'Ortep-3 for Windows (Farrugia, 1997)'
_computing_publication_material 'WinGX publication routines (Farrugia, 1999)'
_computing_structure_refinement 'SHELXL-97 (Sheldrick, 1997)'
_computing_structure_solution 'SHELXS-86 (Sheldrick, 1986)'
_diffrn_ambient_temperature 200(2)
_diffrn_detector_area_resol_mean 9
_diffrn_measured_fraction_theta_full 0.994
_diffrn_measured_fraction_theta_max 0.994
_diffrn_measurement_device_type KappaCCD
_diffrn_measurement_method 'CCD rotation images, thick slices'
_diffrn_radiation_monochromator graphite
_diffrn_radiation_source 'fine-focus sealed tube'
_diffrn_radiation_type MoK\a
_diffrn_radiation_wavelength 0.71073
_diffrn_reflns_av_R_equivalents 0.0998
_diffrn_reflns_av_sigmaI/netI 0.1203
_diffrn_reflns_limit_h_max 20
_diffrn_reflns_limit_h_min -20
_diffrn_reflns_limit_k_max 12
_diffrn_reflns_limit_k_min -10
_diffrn_reflns_limit_l_max 19
_diffrn_reflns_limit_l_min -21
_diffrn_reflns_number 18940
_diffrn_reflns_theta_full 25.99
_diffrn_reflns_theta_max 25.99
_diffrn_reflns_theta_min 2.40
_exptl_absorpt_coefficient_mu 0.080
_exptl_absorpt_correction_T_max 1.0302
_exptl_absorpt_correction_T_min 0.9671
_exptl_absorpt_correction_type multi-scan
_exptl_absorpt_process_details
;
 ?
;
_exptl_crystal_colour yellow
_exptl_crystal_density_diffrn 1.322
_exptl_crystal_density_method 'not measured'
_exptl_crystal_description prism
_exptl_crystal_F_000 1168
_exptl_crystal_size_max 0.23
_exptl_crystal_size_mid 0.11
_exptl_crystal_size_min 0.07
_refine_diff_density_max 0.335
_refine_diff_density_min -0.370
_refine_diff_density_rms 0.103
_refine_ls_extinction_coef 0.0110(14)
_refine_ls_extinction_expression Fc^*^=kFc[1+0.001xFc^2^\l^3^/sin(2\q)]^-1/4^
_refine_ls_extinction_method SHELXL
_refine_ls_goodness_of_fit_ref 0.987
_refine_ls_hydrogen_treatment fixed
_refine_ls_matrix_type full
_refine_ls_number_parameters 389
_refine_ls_number_reflns 5437
_refine_ls_number_restraints 0
_refine_ls_restrained_S_all 0.987
_refine_ls_R_factor_all 0.1453
_refine_ls_R_factor_gt 0.0579
_refine_ls_shift/su_max 0.000
_refine_ls_shift/su_mean 0.000
_refine_ls_structure_factor_coef Fsqd
_refine_ls_weighting_details 'calc w=1/[\s^2^(Fo^2^)+(0.0881P)^2^+0.0000P] where P=(Fo^2^+2Fc^2^)/3'
_refine_ls_weighting_scheme calc
_refine_ls_wR_factor_gt 0.1317
_refine_ls_wR_factor_ref 0.1873
_reflns_number_gt 2702
_reflns_number_total 5437
_reflns_threshold_expression >2sigma(I)
_cod_data_source_file ja8090005_si_003.cif
_cod_data_source_block 5516
_cod_original_sg_symbol_H-M 'P 21/n'
_cod_database_code 4104370

loop_
_symmetry_equiv_pos_as_xyz
'x, y, z'
'-x+1/2, y+1/2, -z+1/2'
'-x, -y, -z'
'x-1/2, -y-1/2, z-1/2'

loop_
_atom_site_label
_atom_site_type_symbol
_atom_site_fract_x
_atom_site_fract_y
_atom_site_fract_z
_atom_site_U_iso_or_equiv
_atom_site_adp_type
_atom_site_occupancy
_atom_site_symmetry_multiplicity
_atom_site_calc_flag
_atom_site_refinement_flags
O1 O 1.17712(13) 0.3585(2) 0.55272(14) 0.0491(7) Uani 1 1 d .
O2 O 0.34136(14) 0.7605(2) 0.23040(14) 0.0488(7) Uani 1 1 d .
C1 C 1.1773(2) 0.4473(3) 0.6175(2) 0.0532(10) Uani 1 1 d .
H1A H 1.2309 0.4891 0.6383 0.064 Uiso 1 1 d R
H1B H 1.1652 0.3956 0.6589 0.064 Uiso 1 1 d R
H1C H 1.1357 0.5162 0.5988 0.064 Uiso 1 1 d R
C2 C 1.1044(2) 0.2903(3) 0.5160(2) 0.0383(8) Uani 1 1 d .
C3 C 1.1098(2) 0.1877(3) 0.46357(19) 0.0391(8) Uani 1 1 d .
H3 H 1.1621 0.1705 0.4543 0.047 Uiso 1 1 d R
C4 C 1.04023(19) 0.1121(3) 0.42482(19) 0.0369(8) Uani 1 1 d .
H4 H 1.0436 0.0405 0.3889 0.044 Uiso 1 1 d R
C5 C 0.96248(19) 0.1350(3) 0.43609(18) 0.0315(8) Uani 1 1 d .
C6 C 0.9594(2) 0.2395(3) 0.4881(2) 0.0444(9) Uani 1 1 d .
H6 H 0.9076 0.2601 0.4973 0.053 Uiso 1 1 d R
C7 C 1.0293(2) 0.3169(3) 0.5283(2) 0.0450(9) Uani 1 1 d .
H7 H 1.0263 0.3880 0.5646 0.054 Uiso 1 1 d R
C8 C 0.88770(18) 0.0539(3) 0.39313(18) 0.0312(8) Uani 1 1 d .
C9 C 0.8891(2) -0.0425(3) 0.33553(19) 0.0373(8) Uani 1 1 d .
H9 H 0.9400 -0.0578 0.3233 0.045 Uiso 1 1 d R
C10 C 0.8191(2) -0.1153(3) 0.29789(19) 0.0381(8) Uani 1 1 d .
H10 H 0.8205 -0.1842 0.2598 0.046 Uiso 1 1 d R
C11 C 0.74246(19) -0.0940(3) 0.31087(18) 0.0325(8) Uani 1 1 d .
C12 C 0.73871(18) 0.0037(3) 0.36838(18) 0.0296(7) Uani 1 1 d .
C13 C 0.81222(18) 0.0713(3) 0.40861(18) 0.0312(8) Uani 1 1 d .
H13 H 0.8087 0.1345 0.4490 0.037 Uiso 1 1 d R
C14 C 0.6746(2) -0.1779(3) 0.26428(19) 0.0386(8) Uani 1 1 d .
H14 H 0.6857 -0.2657 0.2461 0.046 Uiso 1 1 d R
C15 C 0.5929(2) -0.1519(3) 0.24129(19) 0.0407(9) Uani 1 1 d .
H15 H 0.5545 -0.2195 0.2124 0.049 Uiso 1 1 d R
C16 C 0.55137(19) -0.0277(3) 0.25389(18) 0.0349(8) Uani 1 1 d .
C17 C 0.58262(18) 0.0666(3) 0.31516(18) 0.0305(8) Uani 1 1 d .
C18 C 0.65898(18) 0.0359(3) 0.39057(17) 0.0305(8) Uani 1 1 d .
C19 C 0.54037(18) 0.1897(3) 0.31028(18) 0.0314(8) Uani 1 1 d .
H19 H 0.5607 0.2565 0.3513 0.038 Uiso 1 1 d R
C20 C 0.46856(18) 0.2252(3) 0.24910(18) 0.0327(8) Uani 1 1 d .
C21 C 0.4355(2) 0.1248(3) 0.19217(19) 0.0398(9) Uani 1 1 d .
H21 H 0.3844 0.1417 0.1506 0.048 Uiso 1 1 d R
C22 C 0.4754(2) 0.0028(3) 0.19501(19) 0.0421(9) Uani 1 1 d .
H22 H 0.4502 -0.0629 0.1546 0.050 Uiso 1 1 d R
C23 C 0.43172(18) 0.3629(3) 0.24509(18) 0.0319(8) Uani 1 1 d .
C24 C 0.35231(19) 0.3927(3) 0.19476(19) 0.0387(8) Uani 1 1 d .
H24 H 0.3192 0.3217 0.1632 0.046 Uiso 1 1 d R
C25 C 0.31910(19) 0.5232(3) 0.1892(2) 0.0398(9) Uani 1 1 d .
H25 H 0.2640 0.5404 0.1543 0.048 Uiso 1 1 d R
C26 C 0.3657(2) 0.6264(3) 0.23281(19) 0.0370(8) Uani 1 1 d .
C27 C 0.44436(19) 0.6003(3) 0.28308(19) 0.0382(8) Uani 1 1 d .
H27 H 0.4760 0.6733 0.3140 0.046 Uiso 1 1 d R
C28 C 0.47635(19) 0.4711(3) 0.28928(18) 0.0363(8) Uani 1 1 d .
H28 H 0.5311 0.4549 0.3250 0.044 Uiso 1 1 d R
C29 C 0.2623(2) 0.7955(4) 0.1777(2) 0.0598(11) Uani 1 1 d .
H29A H 0.2524 0.8908 0.1821 0.072 Uiso 1 1 d R
H29B H 0.2196 0.7443 0.1904 0.072 Uiso 1 1 d R
H29C H 0.2616 0.7751 0.1242 0.072 Uiso 1 1 d R
C30 C 0.63273(17) -0.0776(3) 0.44061(18) 0.0297(8) Uani 1 1 d .
C31 C 0.62144(19) -0.2162(3) 0.42773(19) 0.0363(8) Uani 1 1 d .
H31 H 0.6349 -0.2566 0.3836 0.044 Uiso 1 1 d R
C32 C 0.59137(19) -0.2930(3) 0.4792(2) 0.0387(8) Uani 1 1 d .
H32 H 0.5822 -0.3887 0.4707 0.046 Uiso 1 1 d R
C33 C 0.5731(2) -0.2342(3) 0.5435(2) 0.0426(9) Uani 1 1 d .
H33 H 0.5505 -0.2887 0.5771 0.051 Uiso 1 1 d R
C34 C 0.58769(19) -0.0973(3) 0.5597(2) 0.0400(9) Uani 1 1 d .
H34 H 0.5763 -0.0581 0.6052 0.048 Uiso 1 1 d R
C35 C 0.61850(17) -0.0207(3) 0.50837(18) 0.0319(8) Uani 1 1 d .
C36 C 0.64311(18) 0.1236(3) 0.51428(18) 0.0314(8) Uani 1 1 d .
C37 C 0.6429(2) 0.2188(3) 0.57298(19) 0.0388(8) Uani 1 1 d .
H37 H 0.6221 0.1931 0.6160 0.047 Uiso 1 1 d R
C38 C 0.6721(2) 0.3467(3) 0.5661(2) 0.0419(9) Uani 1 1 d .
H38 H 0.6736 0.4150 0.6054 0.050 Uiso 1 1 d R
C39 C 0.70051(19) 0.3814(3) 0.5018(2) 0.0390(9) Uani 1 1 d .
H39 H 0.7217 0.4710 0.4988 0.047 Uiso 1 1 d R
C40 C 0.69890(18) 0.2865(3) 0.44322(19) 0.0347(8) Uani 1 1 d .
H40 H 0.7179 0.3110 0.3989 0.042 Uiso 1 1 d R
C41 C 0.67009(17) 0.1560(3) 0.44943(18) 0.0290(7) Uani 1 1 d .

loop_
_atom_site_aniso_label
_atom_site_aniso_U_11
_atom_site_aniso_U_22
_atom_site_aniso_U_33
_atom_site_aniso_U_23
_atom_site_aniso_U_13
_atom_site_aniso_U_12
O1 0.0392(14) 0.0531(14) 0.0578(16) -0.0083(13) 0.0191(12) -0.0109(11)
O2 0.0489(15) 0.0483(15) 0.0449(15) 0.0007(11) 0.0079(12) 0.0139(11)
C1 0.058(2) 0.045(2) 0.054(2) -0.0101(19) 0.0132(19) -0.0087(18)
C2 0.036(2) 0.0379(19) 0.042(2) 0.0043(17) 0.0135(16) -0.0025(16)
C3 0.037(2) 0.046(2) 0.038(2) 0.0052(17) 0.0164(16) 0.0011(16)
C4 0.040(2) 0.0406(19) 0.034(2) 0.0021(15) 0.0177(16) 0.0035(16)
C5 0.0374(19) 0.0296(17) 0.0308(18) 0.0050(15) 0.0151(15) 0.0042(14)
C6 0.035(2) 0.044(2) 0.059(2) -0.0043(18) 0.0215(18) 0.0041(16)
C7 0.042(2) 0.042(2) 0.055(2) -0.0130(17) 0.0203(18) -0.0057(17)
C8 0.0327(18) 0.0314(17) 0.0311(18) 0.0084(15) 0.0120(14) 0.0057(14)
C9 0.041(2) 0.0400(18) 0.037(2) -0.0006(16) 0.0197(16) 0.0049(16)
C10 0.045(2) 0.0358(18) 0.036(2) -0.0020(15) 0.0152(16) 0.0036(16)
C11 0.0384(19) 0.0299(17) 0.0302(19) -0.0007(15) 0.0120(15) 0.0021(14)
C12 0.0327(18) 0.0285(16) 0.0288(18) 0.0036(14) 0.0111(14) 0.0026(14)
C13 0.0349(19) 0.0286(16) 0.0309(19) -0.0003(14) 0.0111(15) 0.0044(14)
C14 0.048(2) 0.0377(19) 0.032(2) -0.0060(15) 0.0154(16) -0.0028(16)
C15 0.050(2) 0.0392(19) 0.033(2) -0.0087(16) 0.0127(17) -0.0051(16)
C16 0.042(2) 0.0316(17) 0.0330(19) -0.0026(15) 0.0140(15) -0.0046(15)
C17 0.0317(18) 0.0328(17) 0.0277(18) -0.0013(14) 0.0101(14) -0.0051(14)
C18 0.0347(18) 0.0302(16) 0.0279(18) -0.0033(14) 0.0116(14) -0.0032(14)
C19 0.0322(18) 0.0357(18) 0.0283(18) 0.0002(14) 0.0120(14) -0.0032(15)
C20 0.0320(18) 0.0400(19) 0.0285(18) 0.0039(15) 0.0127(14) -0.0024(15)
C21 0.0358(19) 0.049(2) 0.032(2) -0.0023(17) 0.0065(15) -0.0034(16)
C22 0.043(2) 0.045(2) 0.034(2) -0.0060(16) 0.0055(16) -0.0080(17)
C23 0.0311(18) 0.0374(18) 0.0282(18) 0.0034(15) 0.0105(14) -0.0036(15)
C24 0.0323(18) 0.044(2) 0.038(2) 0.0048(16) 0.0074(15) -0.0044(16)
C25 0.0264(18) 0.052(2) 0.039(2) 0.0022(17) 0.0073(15) 0.0015(16)
C26 0.0385(19) 0.044(2) 0.0312(19) 0.0081(16) 0.0146(15) 0.0080(16)
C27 0.0347(19) 0.044(2) 0.034(2) -0.0028(16) 0.0083(15) -0.0004(16)
C28 0.0322(18) 0.045(2) 0.0299(19) 0.0007(16) 0.0075(14) 0.0022(16)
C29 0.056(3) 0.065(2) 0.052(3) -0.003(2) 0.008(2) 0.025(2)
C30 0.0248(16) 0.0356(19) 0.0286(18) 0.0023(15) 0.0079(13) 0.0002(13)
C31 0.040(2) 0.0369(19) 0.0337(19) -0.0005(16) 0.0137(15) -0.0003(15)
C32 0.0362(19) 0.0371(18) 0.040(2) 0.0074(17) 0.0070(16) -0.0007(15)
C33 0.038(2) 0.049(2) 0.043(2) 0.0133(18) 0.0159(17) -0.0009(16)
C34 0.040(2) 0.049(2) 0.034(2) 0.0054(17) 0.0162(16) 0.0050(16)
C35 0.0270(17) 0.0382(18) 0.0301(19) 0.0030(15) 0.0083(14) 0.0048(14)
C36 0.0259(16) 0.0364(18) 0.0297(19) -0.0016(15) 0.0052(14) 0.0044(14)
C37 0.040(2) 0.044(2) 0.033(2) -0.0064(16) 0.0133(15) 0.0042(16)
C38 0.043(2) 0.042(2) 0.039(2) -0.0138(17) 0.0104(17) 0.0047(16)
C39 0.0361(19) 0.0342(18) 0.045(2) -0.0054(17) 0.0097(16) 0.0010(15)
C40 0.0292(18) 0.0361(18) 0.038(2) -0.0024(16) 0.0094(15) 0.0003(14)
C41 0.0250(16) 0.0349(18) 0.0255(18) -0.0032(14) 0.0056(13) 0.0015(14)

loop_
_atom_type_symbol
_atom_type_description
_atom_type_scat_dispersion_real
_atom_type_scat_dispersion_imag
_atom_type_scat_source
C C 0.0033 0.0016 'International Tables Vol C Tables 4.2.6.8 and 6.1.1.4'
H H 0.0000 0.0000 'International Tables Vol C Tables 4.2.6.8 and 6.1.1.4'
O O 0.0106 0.0060 'International Tables Vol C Tables 4.2.6.8 and 6.1.1.4'

loop_
_geom_angle_atom_site_label_1
_geom_angle_atom_site_label_2
_geom_angle_atom_site_label_3
_geom_angle
C2 O1 C1 117.1(3)
C26 O2 C29 117.8(3)
O1 C1 H1A 109.6
O1 C1 H1B 109.3
H1A C1 H1B 109.5
O1 C1 H1C 109.5
H1A C1 H1C 109.5
H1B C1 H1C 109.5
O1 C2 C7 124.5(3)
O1 C2 C3 115.9(3)
C7 C2 C3 119.6(3)
C4 C3 C2 120.0(3)
C4 C3 H3 120.6
C2 C3 H3 119.4
C3 C4 C5 122.3(3)
C3 C4 H4 120.5
C5 C4 H4 117.2
C6 C5 C4 115.9(3)
C6 C5 C8 122.4(3)
C4 C5 C8 121.7(3)
C5 C6 C7 122.8(3)
C5 C6 H6 119.2
C7 C6 H6 118.0
C2 C7 C6 119.4(3)
C2 C7 H7 118.9
C6 C7 H7 121.7
C13 C8 C9 116.5(3)
C13 C8 C5 121.2(3)
C9 C8 C5 122.3(3)
C10 C9 C8 120.3(3)
C10 C9 H9 120.6
C8 C9 H9 119.0
C9 C10 C11 123.3(3)
C9 C10 H10 120.5
C11 C10 H10 116.2
C10 C11 C12 117.8(3)
C10 C11 C14 115.8(3)
C12 C11 C14 126.4(3)
C13 C12 C11 117.5(3)
C13 C12 C18 118.9(3)
C11 C12 C18 123.7(3)
C8 C13 C12 124.5(3)
C8 C13 H13 119.4
C12 C13 H13 116.0
C15 C14 C11 128.8(3)
C15 C14 H14 111.1
C11 C14 H14 120.0
C14 C15 C16 127.8(3)
C14 C15 H15 119.6
C16 C15 H15 112.5
C17 C16 C22 117.9(3)
C17 C16 C15 126.0(3)
C22 C16 C15 115.9(3)
C19 C17 C16 117.6(3)
C19 C17 C18 119.4(3)
C16 C17 C18 122.8(3)
C12 C18 C41 112.9(2)
C12 C18 C30 114.4(2)
C41 C18 C30 99.5(2)
C12 C18 C17 112.3(2)
C41 C18 C17 108.6(2)
C30 C18 C17 108.2(2)
C17 C19 C20 124.9(3)
C17 C19 H19 119.4
C20 C19 H19 115.7
C21 C20 C19 116.0(3)
C21 C20 C23 122.8(3)
C19 C20 C23 121.2(3)
C22 C21 C20 120.6(3)
C22 C21 H21 119.8
C20 C21 H21 119.5
C21 C22 C16 122.6(3)
C21 C22 H22 117.5
C16 C22 H22 119.9
C24 C23 C28 116.3(3)
C24 C23 C20 122.1(3)
C28 C23 C20 121.5(3)
C25 C24 C23 121.8(3)
C25 C24 H24 118.7
C23 C24 H24 119.5
C26 C25 C24 119.7(3)
C26 C25 H25 120.5
C24 C25 H25 119.9
C25 C26 C27 119.9(3)
C25 C26 O2 125.3(3)
C27 C26 O2 114.7(3)
C28 C27 C26 120.2(3)
C28 C27 H27 120.8
C26 C27 H27 119.0
C27 C28 C23 122.0(3)
C27 C28 H28 118.8
C23 C28 H28 119.2
O2 C29 H29A 109.8
O2 C29 H29B 110.2
H29A C29 H29B 109.5
O2 C29 H29C 108.5
H29A C29 H29C 109.5
H29B C29 H29C 109.5
C31 C30 C35 118.7(3)
C31 C30 C18 131.1(3)
C35 C30 C18 110.2(2)
C30 C31 C32 119.2(3)
C30 C31 H31 119.0
C32 C31 H31 121.7
C33 C32 C31 121.5(3)
C33 C32 H32 118.1
C31 C32 H32 120.4
C34 C33 C32 120.2(3)
C34 C33 H33 119.8
C32 C33 H33 120.0
C33 C34 C35 118.1(3)
C33 C34 H34 119.6
C35 C34 H34 122.3
C34 C35 C30 122.0(3)
C34 C35 C36 128.9(3)
C30 C35 C36 109.1(3)
C41 C36 C37 122.0(3)
C41 C36 C35 108.6(3)
C37 C36 C35 129.4(3)
C38 C37 C36 117.9(3)
C38 C37 H37 122.7
C36 C37 H37 119.4
C37 C38 C39 121.2(3)
C37 C38 H38 120.6
C39 C38 H38 118.2
C40 C39 C38 120.2(3)
C40 C39 H39 120.1
C38 C39 H39 119.6
C39 C40 C41 119.5(3)
C39 C40 H40 120.0
C41 C40 H40 120.5
C36 C41 C40 119.2(3)
C36 C41 C18 111.8(3)
C40 C41 C18 128.9(3)

loop_
_geom_bond_atom_site_label_1
_geom_bond_atom_site_label_2
_geom_bond_distance
O1 C2 1.375(4)
O1 C1 1.437(4)
O2 C26 1.380(4)
O2 C29 1.416(4)
C1 H1A 0.9599
C1 H1B 0.9600
C1 H1C 0.9600
C2 C7 1.376(5)
C2 C3 1.390(5)
C3 C4 1.383(4)
C3 H3 0.9601
C4 C5 1.405(4)
C4 H4 0.9600
C5 C6 1.388(4)
C5 C8 1.491(4)
C6 C7 1.402(4)
C6 H6 0.9600
C7 H7 0.9599
C8 C13 1.393(4)
C8 C9 1.394(4)
C9 C10 1.368(4)
C9 H9 0.9600
C10 C11 1.397(4)
C10 H10 0.9599
C11 C12 1.412(4)
C11 C14 1.448(4)
C12 C13 1.396(4)
C12 C18 1.545(4)
C13 H13 0.9600
C14 C15 1.338(4)
C14 H14 0.9599
C15 C16 1.460(4)
C15 H15 0.9600
C16 C17 1.399(4)
C16 C22 1.414(4)
C17 C19 1.396(4)
C17 C18 1.572(4)
C18 C41 1.545(4)
C18 C30 1.568(4)
C19 C20 1.398(4)
C19 H19 0.9600
C20 C21 1.397(4)
C20 C23 1.484(4)
C21 C22 1.370(5)
C21 H21 0.9601
C22 H22 0.9599
C23 C24 1.394(4)
C23 C28 1.397(4)
C24 C25 1.393(4)
C24 H24 0.9600
C25 C26 1.368(4)
C25 H25 0.9600
C26 C27 1.377(4)
C27 C28 1.373(4)
C27 H27 0.9600
C28 H28 0.9600
C29 H29A 0.9600
C29 H29B 0.9600
C29 H29C 0.9601
C30 C31 1.387(4)
C30 C35 1.403(4)
C31 C32 1.389(5)
C31 H31 0.9600
C32 C33 1.388(5)
C32 H32 0.9599
C33 C34 1.385(4)
C33 H33 0.9601
C34 C35 1.394(4)
C34 H34 0.9601
C35 C36 1.475(4)
C36 C41 1.389(4)
C36 C37 1.396(4)
C37 C38 1.372(4)
C37 H37 0.9602
C38 C39 1.399(5)
C38 H38 0.9599
C39 C40 1.385(4)
C39 H39 0.9600
C40 C41 1.391(4)
C40 H40 0.9601

loop_
_cod_related_entry_id
_cod_related_entry_database
_cod_related_entry_code
1 ChemSpider 30660169
